data_2105207
loop_
_publ_author_name
'Voronin, Vladimir I.'
'Shekhtman, Georgi Sh.'
'Blatov, Vladislav A.'

_publ_section_title
;
 The natural tiling approach to cation conductivity in KAlO~2~ polymorphs
;
_journal_coeditor_code KD5061
_journal_issue 4
_journal_name_full 'Acta Crystallographica Section B'
_journal_page_first 356
_journal_page_last 363
_journal_paper_doi 10.1107/S0108768112027462
_journal_volume 68
_journal_year 2012
_chemical_formula_sum 'Al K O2'
_chemical_formula_weight 98.08
_chemical_name_systematic ' ?'
_space_group_IT_number 227
_symmetry_cell_setting cubic
_symmetry_space_group_name_Hall '-F 4vw 2vw 3'
_symmetry_space_group_name_H-M 'F d -3 m :2'
_cell_angle_alpha 90.00000
_cell_angle_beta 90.00000
_cell_angle_gamma 90.00000
_cell_formula_units_Z 8
_cell_length_a 7.8179(5)
_cell_length_b 7.8179(5)
_cell_length_c 7.8179(5)
_cell_measurement_temperature 923
_cell_volume 477.83(5)
_computing_structure_refinement FULLPROF
_diffrn_ambient_temperature 923
_diffrn_measurement_device_type 'HPRT neutron'
_diffrn_radiation_probe neutron
_diffrn_radiation_type neutron
_diffrn_radiation_wavelength 1.88570
_exptl_crystal_density_diffrn 2.723
_pd_instr_location ' 'PSI, Switzerland''
_pd_meas_2theta_range_inc 0.100000
_pd_meas_2theta_range_max 164.89999
_pd_meas_2theta_range_min 4.60000
_pd_meas_number_of_points 1604
_pd_proc_2theta_range_inc 0.100000
_pd_proc_2theta_range_max 164.8395
_pd_proc_2theta_range_min 4.5395
_pd_proc_ls_background_function 'linear interpolation'
_pd_proc_ls_pref_orient_corr ' ?'
_pd_proc_ls_profile_function pseudo-Voigt
_pd_proc_ls_prof_R_factor 4.6247
_pd_proc_ls_prof_wR_expected 4.8976
_pd_proc_ls_prof_wR_factor 6.1532
_pd_proc_wavelength 1.885700
_pd_spec_mounting ' ?'
_refine_ls_goodness_of_fit_all 1.3356
_refine_ls_number_parameters 32
_refine_ls_number_reflns 24
_refine_ls_number_restraints 0
_cod_data_source_file kd5061.cif
_cod_data_source_block KAlO2_923
_cod_depositor_comments
;
The following automatic conversions were performed:

'_symmetry_cell_setting' value 'Cubic' changed to 'cubic' according
to /home/saulius/struct/CIF-dictionaries/cif_core.dic dictionary
named 'cif_core.dic' version 2.4.2 from 2011-04-26.

Automatic conversion script
Id: cif_fix_values 1891 2012-01-12 08:04:46Z andrius 
;
_cod_original_sg_symbol_H-M 'F D -3 M'
_cod_database_code 2105207

loop_
_symmetry_equiv_pos_as_xyz
x,y,z
x,-y+1/4,-z+1/4
-x+1/4,y,-z+1/4
-x+1/4,-y+1/4,z
y,z,x
-y+1/4,-z+1/4,x
y,-z+1/4,-x+1/4
-y+1/4,z,-x+1/4
z,x,y
-z+1/4,x,-y+1/4
-z+1/4,-x+1/4,y
z,-x+1/4,-y+1/4
y,x,z
-y+1/4,x,-z+1/4
y,-x+1/4,-z+1/4
-y+1/4,-x+1/4,z
z,y,x
-z+1/4,-y+1/4,x
-z+1/4,y,-x+1/4
z,-y+1/4,-x+1/4
x,z,y
x,-z+1/4,-y+1/4
-x+1/4,-z+1/4,y
-x+1/4,z,-y+1/4
-x,-y,-z
-x,y+3/4,z+3/4
x+3/4,-y,z+3/4
x+3/4,y+3/4,-z
-y,-z,-x
y+3/4,z+3/4,-x
-y,z+3/4,x+3/4
y+3/4,-z,x+3/4
-z,-x,-y
z+3/4,-x,y+3/4
z+3/4,x+3/4,-y
-z,x+3/4,y+3/4
-y,-x,-z
y+3/4,-x,z+3/4
-y,x+3/4,z+3/4
y+3/4,x+3/4,-z
-z,-y,-x
z+3/4,y+3/4,-x
z+3/4,-y,x+3/4
-z,y+3/4,x+3/4
-x,-z,-y
-x,z+3/4,y+3/4
x+3/4,z+3/4,-y
x+3/4,-z,y+3/4
x+1/2,y+1/2,z
x+1/2,-y+3/4,-z+1/4
-x+3/4,y+1/2,-z+1/4
-x+3/4,-y+3/4,z
y+1/2,z+1/2,x
-y+3/4,-z+3/4,x
y+1/2,-z+3/4,-x+1/4
-y+3/4,z+1/2,-x+1/4
z+1/2,x+1/2,y
-z+3/4,x+1/2,-y+1/4
-z+3/4,-x+3/4,y
z+1/2,-x+3/4,-y+1/4
y+1/2,x+1/2,z
-y+3/4,x+1/2,-z+1/4
y+1/2,-x+3/4,-z+1/4
-y+3/4,-x+3/4,z
z+1/2,y+1/2,x
-z+3/4,-y+3/4,x
-z+3/4,y+1/2,-x+1/4
z+1/2,-y+3/4,-x+1/4
x+1/2,z+1/2,y
x+1/2,-z+3/4,-y+1/4
-x+3/4,-z+3/4,y
-x+3/4,z+1/2,-y+1/4
-x+1/2,-y+1/2,-z
-x+1/2,y+1/4,z+3/4
x+1/4,-y+1/2,z+3/4
x+1/4,y+1/4,-z
-y+1/2,-z+1/2,-x
y+1/4,z+1/4,-x
-y+1/2,z+1/4,x+3/4
y+1/4,-z+1/2,x+3/4
-z+1/2,-x+1/2,-y
z+1/4,-x+1/2,y+3/4
z+1/4,x+1/4,-y
-z+1/2,x+1/4,y+3/4
-y+1/2,-x+1/2,-z
y+1/4,-x+1/2,z+3/4
-y+1/2,x+1/4,z+3/4
y+1/4,x+1/4,-z
-z+1/2,-y+1/2,-x
z+1/4,y+1/4,-x
z+1/4,-y+1/2,x+3/4
-z+1/2,y+1/4,x+3/4
-x+1/2,-z+1/2,-y
-x+1/2,z+1/4,y+3/4
x+1/4,z+1/4,-y
x+1/4,-z+1/2,y+3/4
x+1/2,y,z+1/2
x+1/2,-y+1/4,-z+3/4
-x+3/4,y,-z+3/4
-x+3/4,-y+1/4,z+1/2
y+1/2,z,x+1/2
-y+3/4,-z+1/4,x+1/2
y+1/2,-z+1/4,-x+3/4
-y+3/4,z,-x+3/4
z+1/2,x,y+1/2
-z+3/4,x,-y+3/4
-z+3/4,-x+1/4,y+1/2
z+1/2,-x+1/4,-y+3/4
y+1/2,x,z+1/2
-y+3/4,x,-z+3/4
y+1/2,-x+1/4,-z+3/4
-y+3/4,-x+1/4,z+1/2
z+1/2,y,x+1/2
-z+3/4,-y+1/4,x+1/2
-z+3/4,y,-x+3/4
z+1/2,-y+1/4,-x+3/4
x+1/2,z,y+1/2
x+1/2,-z+1/4,-y+3/4
-x+3/4,-z+1/4,y+1/2
-x+3/4,z,-y+3/4
-x+1/2,-y,-z+1/2
-x+1/2,y+3/4,z+1/4
x+1/4,-y,z+1/4
x+1/4,y+3/4,-z+1/2
-y+1/2,-z,-x+1/2
y+1/4,z+3/4,-x+1/2
-y+1/2,z+3/4,x+1/4
y+1/4,-z,x+1/4
-z+1/2,-x,-y+1/2
z+1/4,-x,y+1/4
z+1/4,x+3/4,-y+1/2
-z+1/2,x+3/4,y+1/4
-y+1/2,-x,-z+1/2
y+1/4,-x,z+1/4
-y+1/2,x+3/4,z+1/4
y+1/4,x+3/4,-z+1/2
-z+1/2,-y,-x+1/2
z+1/4,y+3/4,-x+1/2
z+1/4,-y,x+1/4
-z+1/2,y+3/4,x+1/4
-x+1/2,-z,-y+1/2
-x+1/2,z+3/4,y+1/4
x+1/4,z+3/4,-y+1/2
x+1/4,-z,y+1/4
x,y+1/2,z+1/2
x,-y+3/4,-z+3/4
-x+1/4,y+1/2,-z+3/4
-x+1/4,-y+3/4,z+1/2
y,z+1/2,x+1/2
-y+1/4,-z+3/4,x+1/2
y,-z+3/4,-x+3/4
-y+1/4,z+1/2,-x+3/4
z,x+1/2,y+1/2
-z+1/4,x+1/2,-y+3/4
-z+1/4,-x+3/4,y+1/2
z,-x+3/4,-y+3/4
y,x+1/2,z+1/2
-y+1/4,x+1/2,-z+3/4
y,-x+3/4,-z+3/4
-y+1/4,-x+3/4,z+1/2
z,y+1/2,x+1/2
-z+1/4,-y+3/4,x+1/2
-z+1/4,y+1/2,-x+3/4
z,-y+3/4,-x+3/4
x,z+1/2,y+1/2
x,-z+3/4,-y+3/4
-x+1/4,-z+3/4,y+1/2
-x+1/4,z+1/2,-y+3/4
-x,-y+1/2,-z+1/2
-x,y+1/4,z+1/4
x+3/4,-y+1/2,z+1/4
x+3/4,y+1/4,-z+1/2
-y,-z+1/2,-x+1/2
y+3/4,z+1/4,-x+1/2
-y,z+1/4,x+1/4
y+3/4,-z+1/2,x+1/4
-z,-x+1/2,-y+1/2
z+3/4,-x+1/2,y+1/4
z+3/4,x+1/4,-y+1/2
-z,x+1/4,y+1/4
-y,-x+1/2,-z+1/2
y+3/4,-x+1/2,z+1/4
-y,x+1/4,z+1/4
y+3/4,x+1/4,-z+1/2
-z,-y+1/2,-x+1/2
z+3/4,y+1/4,-x+1/2
z+3/4,-y+1/2,x+1/4
-z,y+1/4,x+1/4
-x,-z+1/2,-y+1/2
-x,z+1/4,y+1/4
x+3/4,z+1/4,-y+1/2
x+3/4,-z+1/2,y+1/4

loop_
_atom_site_type_symbol
_atom_site_label
_atom_site_fract_x
_atom_site_fract_y
_atom_site_fract_z
_atom_site_U_iso_or_equiv
_atom_site_adp_type
_atom_site_occupancy
AL Al1 0.12500 0.12500 0.12500 0.0293(11) Uiso 1.00000
K K1 0.37500 0.37500 0.37500 0.0677(18) Uiso 1.00000
O O2 0.036(10) -0.048(4) 0.01(3) 0.035(5) Uiso 0.08333

loop_
_atom_type_symbol
_atom_type_scat_length_neutron
_atom_type_scat_source
AL 0.34490 V.F._Sears_Neutron_News_3_26_(1992)
K 0.36700 V.F._Sears_Neutron_News_3_26_(1992)
O 0.58030 V.F._Sears_Neutron_News_3_26_(1992)

loop_
_geom_angle_atom_site_label_1
_geom_angle_atom_site_label_2
_geom_angle_atom_site_label_3
_geom_angle_site_symmetry_3
_geom_angle
O2 Al1 O2 25_555 31

loop_
_geom_bond_atom_site_label_1
_geom_bond_atom_site_label_2
_geom_bond_site_symmetry_2
_geom_bond_distance
Al1 O2 . 1.77(13)
Al1 O2 25_555 1.75(15)
K1 O2 2_555 2.92(11)
K1 O2 6_555 2.9(2)
